data_7027919
loop_
_publ_author_name
'L\"u, Jian'
'Gao, Shui-Ying'
'Lin, Jing-Xiang'
'Shi, Lin-Xi'
'Cao, Rong'
'Batten, Stuart R.'

_publ_section_title
;
 Systematic investigation on the coordination chemistry of a sulfonated
 monoazo dye: Ligand-dominated d- and f-block derivatives
;
_journal_issue 11
_journal_name_full 'Dalton Transactions'
_journal_page_first 1944
_journal_page_last 1953
_journal_paper_doi 10.1039/b814774d
_journal_year 2009
_chemical_formula_sum 'C24 H24 Mn N6 O8 S2'
_chemical_formula_weight 643.55
_chemical_name_systematic
;
?
;
_space_group_IT_number 2
_symmetry_cell_setting triclinic
_symmetry_space_group_name_Hall '-P 1'
_symmetry_space_group_name_H-M 'P -1'
_atom_sites_solution_hydrogens geom
_atom_sites_solution_primary direct
_atom_sites_solution_secondary difmap
_audit_creation_method SHELXL-97
_cell_angle_alpha 100.329(9)
_cell_angle_beta 100.032(15)
_cell_angle_gamma 96.299(12)
_cell_formula_units_Z 1
_cell_length_a 6.0026(18)
_cell_length_b 7.049(2)
_cell_length_c 15.438(5)
_cell_measurement_reflns_used 2782
_cell_measurement_temperature 293(2)
_cell_measurement_theta_max 27.48
_cell_measurement_theta_min 2.97
_cell_volume 626.1(3)
_computing_cell_refinement 'CrystalClear (Rigaku Corp., 2000)'
_computing_data_collection 'CrystalClear (Rigaku Corp., 2000)'
_computing_data_reduction 'CrystalClear (Rigaku Corp., 2000)'
_computing_molecular_graphics 'SHELXL-97 (Sheldrick, 1997)'
_computing_publication_material 'SHELXL-97 (Sheldrick, 1997)'
_computing_structure_refinement 'SHELXL-97 (Sheldrick, 1997)'
_computing_structure_solution 'SHELXS-97 (Sheldrick, 1990)'
_diffrn_ambient_temperature 293(2)
_diffrn_measured_fraction_theta_full 0.969
_diffrn_measured_fraction_theta_max 0.969
_diffrn_measurement_device_type
;
Mercury70 (2x2 bin mode)
;
_diffrn_measurement_method dtprofit.ref
_diffrn_radiation_monochromator graphite
_diffrn_radiation_source 'fine-focus sealed tube'
_diffrn_radiation_type MoK\a
_diffrn_radiation_wavelength 0.71073
_diffrn_reflns_av_R_equivalents 0.0177
_diffrn_reflns_av_sigmaI/netI 0.0279
_diffrn_reflns_limit_h_max 7
_diffrn_reflns_limit_h_min -7
_diffrn_reflns_limit_k_max 8
_diffrn_reflns_limit_k_min -9
_diffrn_reflns_limit_l_max 20
_diffrn_reflns_limit_l_min -18
_diffrn_reflns_number 4849
_diffrn_reflns_theta_full 27.48
_diffrn_reflns_theta_max 27.48
_diffrn_reflns_theta_min 2.97
_diffrn_standards_decay_% none
_diffrn_standards_interval_count none
_diffrn_standards_interval_time none
_diffrn_standards_number none
_exptl_absorpt_coefficient_mu 0.759
_exptl_absorpt_correction_T_max 0.859
_exptl_absorpt_correction_T_min 0.833
_exptl_absorpt_correction_type multi-scan
_exptl_crystal_colour brown
_exptl_crystal_density_diffrn 1.707
_exptl_crystal_density_method 'not measured'
_exptl_crystal_description trunk
_exptl_crystal_F_000 331
_exptl_crystal_size_max 0.4
_exptl_crystal_size_mid 0.2
_exptl_crystal_size_min 0.2
_refine_diff_density_max 0.379
_refine_diff_density_min -0.247
_refine_diff_density_rms 0.052
_refine_ls_extinction_method SHELXL
_refine_ls_goodness_of_fit_ref 0.976
_refine_ls_hydrogen_treatment mixed
_refine_ls_matrix_type full
_refine_ls_number_parameters 235
_refine_ls_number_reflns 2782
_refine_ls_number_restraints 0
_refine_ls_restrained_S_all 0.976
_refine_ls_R_factor_all 0.0351
_refine_ls_R_factor_gt 0.0294
_refine_ls_shift/su_max 0.002
_refine_ls_shift/su_mean 0.000
_refine_ls_structure_factor_coef Fsqd
_refine_ls_weighting_details 'calc w=1/[\s^2^(Fo^2^)+(0.0800P)^2^+0.0000P] where P=(Fo^2^+2Fc^2^)/3'
_refine_ls_weighting_scheme calc
_refine_ls_wR_factor_gt 0.0942
_refine_ls_wR_factor_ref 0.0991
_reflns_number_gt 2401
_reflns_number_total 2782
_reflns_threshold_expression >2sigma(I)
_cod_duplicate_entry 7000729
_cod_data_source_file B814774dsup1.cif
_cod_data_source_block Compd3a
_cod_original_sg_symbol_H-M P-1
_cod_database_code 7027919

loop_
_symmetry_equiv_pos_as_xyz
'x, y, z'
'-x, -y, -z'

loop_
_atom_site_label
_atom_site_type_symbol
_atom_site_fract_x
_atom_site_fract_y
_atom_site_fract_z
_atom_site_U_iso_or_equiv
_atom_site_adp_type
_atom_site_occupancy
_atom_site_symmetry_multiplicity
_atom_site_calc_flag
_atom_site_refinement_flags
Mn1 Mn 1.0000 0.0000 1.0000 0.01908(13) Uani 1 2 d S
S1 S 1.18170(7) 0.28137(5) 0.86087(2) 0.02008(13) Uani 1 1 d .
O1W O 0.7286(2) 0.18764(19) 1.00006(9) 0.0274(3) Uani 1 1 d .
O1 O 1.0941(2) 0.09866(17) 0.88415(8) 0.0271(3) Uani 1 1 d .
O3 O 1.4289(2) 0.3142(2) 0.87479(9) 0.0355(3) Uani 1 1 d .
O2 O 1.0878(3) 0.44456(19) 0.90610(9) 0.0366(3) Uani 1 1 d .
N1 N 0.7455(3) -0.2591(2) 0.90817(10) 0.0247(3) Uani 1 1 d .
C2 C 1.2205(3) 0.3040(3) 0.68892(12) 0.0249(4) Uani 1 1 d .
C1 C 1.0752(3) 0.2556(2) 0.74496(10) 0.0188(3) Uani 1 1 d .
C6 C 0.8425(3) 0.1939(3) 0.71170(12) 0.0255(4) Uani 1 1 d .
C4 C 0.8988(3) 0.2369(2) 0.56569(11) 0.0233(3) Uani 1 1 d .
C5 C 0.7544(3) 0.1853(3) 0.62180(12) 0.0262(4) Uani 1 1 d .
C3 C 1.1328(3) 0.2902(3) 0.59871(12) 0.0287(4) Uani 1 1 d .
H2A H 1.365(4) 0.343(3) 0.7143(15) 0.031(5) Uiso 1 1 d .
H5A H 0.605(5) 0.134(4) 0.6005(18) 0.049(7) Uiso 1 1 d .
H1D H 0.644(4) -0.267(3) 0.9346(17) 0.039(7) Uiso 1 1 d .
H6A H 0.743(4) 0.154(3) 0.7474(16) 0.035(6) Uiso 1 1 d .
H1C H 0.826(4) -0.361(4) 0.9060(17) 0.045(7) Uiso 1 1 d .
H3A H 1.231(4) 0.309(4) 0.5540(17) 0.051(7) Uiso 1 1 d .
H1B H 0.768(4) 0.310(4) 1.0276(18) 0.040(6) Uiso 1 1 d .
H1A H 0.636(5) 0.186(4) 0.9499(19) 0.046(7) Uiso 1 1 d .
C10 C 0.3469(3) 0.2549(2) 0.18329(11) 0.0207(3) Uani 1 1 d .
N3 N 0.6130(3) 0.2533(2) 0.45342(10) 0.0264(3) Uani 1 1 d .
N2 N 0.8214(3) 0.2365(2) 0.47264(10) 0.0280(3) Uani 1 1 d .
C11 C 0.2275(3) 0.3119(2) 0.25067(12) 0.0248(3) Uani 1 1 d .
C8 C 0.6488(3) 0.1861(2) 0.29297(11) 0.0242(3) Uani 1 1 d .
C7 C 0.5315(3) 0.2487(2) 0.36062(11) 0.0230(3) Uani 1 1 d .
C9 C 0.5561(3) 0.1886(2) 0.20469(11) 0.0238(3) Uani 1 1 d .
C12 C 0.3186(3) 0.3082(3) 0.33884(12) 0.0266(4) Uani 1 1 d .
H11A H 0.079(4) 0.365(3) 0.2412(16) 0.038(6) Uiso 1 1 d .
H12A H 0.246(4) 0.353(3) 0.3850(15) 0.030(5) Uiso 1 1 d .
H8A H 0.807(4) 0.141(3) 0.3088(16) 0.035(6) Uiso 1 1 d .
H9A H 0.631(4) 0.151(3) 0.1613(15) 0.026(5) Uiso 1 1 d .

loop_
_atom_site_aniso_label
_atom_site_aniso_U_11
_atom_site_aniso_U_22
_atom_site_aniso_U_33
_atom_site_aniso_U_23
_atom_site_aniso_U_13
_atom_site_aniso_U_12
Mn1 0.0218(2) 0.02174(19) 0.01380(19) 0.00581(13) 0.00183(13) 0.00276(14)
S1 0.0246(2) 0.0223(2) 0.0125(2) 0.00550(15) -0.00037(15) 0.00340(16)
O1W 0.0268(7) 0.0309(7) 0.0241(7) 0.0081(5) -0.0003(5) 0.0069(5)
O1 0.0393(7) 0.0275(6) 0.0168(6) 0.0109(5) 0.0058(5) 0.0034(5)
O3 0.0252(7) 0.0517(8) 0.0287(7) 0.0180(6) -0.0047(5) 0.0008(6)
O2 0.0538(9) 0.0290(7) 0.0239(7) -0.0016(5) 0.0010(6) 0.0146(6)
N1 0.0265(8) 0.0294(8) 0.0161(7) 0.0074(5) -0.0016(6) -0.0006(6)
C2 0.0188(8) 0.0357(9) 0.0198(8) 0.0096(7) 0.0002(7) 0.0012(7)
C1 0.0232(8) 0.0197(7) 0.0136(7) 0.0063(5) 0.0005(6) 0.0042(6)
C6 0.0240(8) 0.0338(9) 0.0188(8) 0.0101(7) 0.0026(7) -0.0005(7)
C4 0.0279(9) 0.0266(8) 0.0146(7) 0.0064(6) -0.0001(6) 0.0033(7)
C5 0.0218(8) 0.0329(9) 0.0219(8) 0.0098(7) -0.0022(7) -0.0019(7)
C3 0.0255(9) 0.0419(10) 0.0198(8) 0.0116(7) 0.0040(7) 0.0021(7)
C10 0.0231(8) 0.0215(7) 0.0148(7) 0.0053(6) -0.0018(6) -0.0019(6)
N3 0.0304(8) 0.0318(8) 0.0166(7) 0.0080(6) 0.0004(6) 0.0046(6)
N2 0.0292(8) 0.0377(8) 0.0158(7) 0.0085(6) -0.0016(6) 0.0034(6)
C11 0.0235(8) 0.0287(8) 0.0226(8) 0.0069(6) 0.0016(7) 0.0073(7)
C8 0.0237(8) 0.0289(8) 0.0198(8) 0.0069(6) 0.0006(7) 0.0052(7)
C7 0.0266(8) 0.0248(8) 0.0168(8) 0.0075(6) 0.0000(6) 0.0022(6)
C9 0.0243(8) 0.0306(8) 0.0171(8) 0.0049(6) 0.0041(7) 0.0059(7)
C12 0.0287(9) 0.0335(9) 0.0192(8) 0.0056(7) 0.0061(7) 0.0083(7)

loop_
_atom_type_symbol
_atom_type_description
_atom_type_scat_dispersion_real
_atom_type_scat_dispersion_imag
_atom_type_scat_source
C C 0.0033 0.0016 'International Tables Vol C Tables 4.2.6.8 and 6.1.1.4'
H H 0.0000 0.0000 'International Tables Vol C Tables 4.2.6.8 and 6.1.1.4'
N N 0.0061 0.0033 'International Tables Vol C Tables 4.2.6.8 and 6.1.1.4'
O O 0.0106 0.0060 'International Tables Vol C Tables 4.2.6.8 and 6.1.1.4'
S S 0.1246 0.1234 'International Tables Vol C Tables 4.2.6.8 and 6.1.1.4'
Mn Mn 0.3368 0.7283 'International Tables Vol C Tables 4.2.6.8 and 6.1.1.4'

loop_
_geom_angle_atom_site_label_1
_geom_angle_atom_site_label_2
_geom_angle_atom_site_label_3
_geom_angle
_geom_angle_site_symmetry_1
_geom_angle_site_symmetry_3
O1 Mn1 O1 180.000(1) 2_757 .
O1 Mn1 O1W 90.52(5) 2_757 2_757
O1 Mn1 O1W 89.48(5) . 2_757
O1 Mn1 O1W 89.48(5) 2_757 .
O1 Mn1 O1W 90.52(5) . .
O1W Mn1 O1W 180.000(1) 2_757 .
O1 Mn1 N1 88.71(5) 2_757 .
O1 Mn1 N1 91.29(5) . .
O1W Mn1 N1 88.89(6) 2_757 .
O1W Mn1 N1 91.11(6) . .
O1 Mn1 N1 91.29(5) 2_757 2_757
O1 Mn1 N1 88.71(5) . 2_757
O1W Mn1 N1 91.11(6) 2_757 2_757
O1W Mn1 N1 88.89(6) . 2_757
N1 Mn1 N1 180.0 . 2_757
O3 S1 O2 113.05(9) . .
O3 S1 O1 112.63(8) . .
O2 S1 O1 110.90(8) . .
O3 S1 C1 107.36(8) . .
O2 S1 C1 106.65(8) . .
O1 S1 C1 105.72(7) . .
S1 O1 Mn1 138.22(8) . .
C10 N1 Mn1 121.22(10) 2_656 .
C3 C2 C1 119.43(16) . .
C2 C1 C6 121.03(15) . .
C2 C1 S1 120.10(13) . .
C6 C1 S1 118.82(12) . .
C5 C6 C1 119.30(15) . .
C5 C4 C3 120.38(16) . .
C5 C4 N2 123.50(16) . .
C3 C4 N2 116.11(15) . .
C6 C5 C4 119.85(17) . .
C2 C3 C4 119.89(15) . .
C11 C10 C9 119.68(15) . .
C11 C10 N1 120.58(16) . 2_656
C9 C10 N1 119.72(15) . 2_656
N2 N3 C7 113.91(14) . .
N3 N2 C4 113.10(14) . .
C12 C11 C10 120.16(16) . .
C9 C8 C7 119.77(16) . .
C12 C7 C8 119.90(15) . .
C12 C7 N3 115.99(14) . .
C8 C7 N3 124.10(15) . .
C8 C9 C10 120.32(15) . .
C11 C12 C7 120.11(15) . .

loop_
_geom_bond_atom_site_label_1
_geom_bond_atom_site_label_2
_geom_bond_distance
_geom_bond_site_symmetry_2
Mn1 O1 2.1710(12) 2_757
Mn1 O1 2.1710(12) .
Mn1 O1W 2.2083(14) 2_757
Mn1 O1W 2.2083(14) .
Mn1 N1 2.3204(16) .
Mn1 N1 2.3204(16) 2_757
S1 O3 1.4482(14) .
S1 O2 1.4561(13) .
S1 O1 1.4655(12) .
S1 C1 1.7615(17) .
N1 C10 1.431(2) 2_656
C2 C3 1.382(2) .
C2 C1 1.389(2) .
C1 C6 1.393(2) .
C6 C5 1.384(2) .
C4 C5 1.393(2) .
C4 C3 1.393(3) .
C4 N2 1.430(2) .
C10 C11 1.390(2) .
C10 C9 1.394(2) .
C10 N1 1.431(2) 2_656
N3 N2 1.258(2) .
N3 C7 1.424(2) .
C11 C12 1.382(2) .
C8 C9 1.383(2) .
C8 C7 1.393(2) .
C7 C12 1.393(2) .
